data_4518873
loop_
_publ_author_name
'Alshakova, Iryna D.'
'Albrecht, Martin'

_publ_section_title
;
 Cascade Reductive Friedel--Crafts Alkylation Catalyzed by Robust
 Iridium(III) Hydride Complexes Containing a Protic Triazolylidene Ligand
;
_journal_name_full 'ACS Catalysis'
_journal_page_first 8999
_journal_page_last 9007
_journal_paper_doi 10.1021/acscatal.1c00740
_journal_year 2021
_chemical_formula_moiety 'C24 H26 Cl Ir N4 O'
_chemical_formula_sum 'C24 H26 Cl Ir N4 O'
_chemical_formula_weight 614.14
_space_group_crystal_system orthorhombic
_space_group_IT_number 61
_space_group_name_Hall '-P 2ac 2ab'
_space_group_name_H-M_alt 'P b c a'
_atom_sites_solution_hydrogens geom
_atom_sites_solution_primary dual
_audit_creation_date 2019-10-11
_audit_creation_method
;
Olex2 1.2
(compiled 2018.05.29 svn.r3508 for OlexSys, GUI svn.r5506)
;
_cell_angle_alpha 90
_cell_angle_beta 90
_cell_angle_gamma 90
_cell_formula_units_Z 8
_cell_length_a 10.5762(2)
_cell_length_b 12.2061(2)
_cell_length_c 34.8949(6)
_cell_measurement_reflns_used 8687
_cell_measurement_temperature 173.00(10)
_cell_measurement_theta_max 27.9020
_cell_measurement_theta_min 2.2360
_cell_volume 4504.73(14)
_computing_cell_refinement 'CrysAlisPro 1.171.40.45a (Rigaku OD, 2019)'
_computing_data_collection 'CrysAlisPro 1.171.40.45a (Rigaku OD, 2019)'
_computing_data_reduction 'CrysAlisPro 1.171.40.45a (Rigaku OD, 2019)'
_computing_molecular_graphics 'Olex2 (Dolomanov et al., 2009)'
_computing_publication_material 'Olex2 (Dolomanov et al., 2009)'
_computing_structure_refinement 'ShelXL (Sheldrick, 2015)'
_computing_structure_solution 'ShelXT (Sheldrick, 2015)'
_diffrn_ambient_environment N~2~
_diffrn_ambient_temperature 173.00(10)
_diffrn_detector 'CCD plate'
_diffrn_detector_area_resol_mean 16.0965
_diffrn_detector_type Eos
_diffrn_measured_fraction_theta_full 1.000
_diffrn_measured_fraction_theta_max 0.912
_diffrn_measurement_details
;
List of Runs (angles in degrees, time in seconds):

  # Type    Start    End  Width  t~exp~   \w     \q     \k     \f   Frames
--------------------------------------------------------------------------
  1  \w     35.00 122.00   1.00   18.00    --   27.84 178.00 -60.00   87
  2  \w    -54.00  83.00   1.00   18.00    --   27.84 -38.00  30.00  137
  3  \w    -15.00  79.00   1.00   18.00    --   27.84  77.00 120.00   94
;
_diffrn_measurement_device 'four-circle diffractometer'
_diffrn_measurement_device_type 'SuperNova, Single source at offset/far, Eos'
_diffrn_measurement_method '\w scans'
_diffrn_orient_matrix_type 'CrysAlisPro convention (1999,Acta A55,543-557)'
_diffrn_orient_matrix_UB_11 0.0497725000
_diffrn_orient_matrix_UB_12 0.0076526000
_diffrn_orient_matrix_UB_13 -0.0133693000
_diffrn_orient_matrix_UB_21 0.0424973000
_diffrn_orient_matrix_UB_22 0.0106343000
_diffrn_orient_matrix_UB_23 0.0152771000
_diffrn_orient_matrix_UB_31 0.0146914000
_diffrn_orient_matrix_UB_32 -0.0565986000
_diffrn_orient_matrix_UB_33 0.0010679000
_diffrn_radiation_monochromator mirror
_diffrn_radiation_probe x-ray
_diffrn_radiation_type MoK\a
_diffrn_radiation_wavelength 0.71073
_diffrn_reflns_av_R_equivalents 0.0380
_diffrn_reflns_av_unetI/netI 0.0345
_diffrn_reflns_Laue_measured_fraction_full 1.000
_diffrn_reflns_Laue_measured_fraction_max 0.912
_diffrn_reflns_limit_h_max 13
_diffrn_reflns_limit_h_min -13
_diffrn_reflns_limit_k_max 15
_diffrn_reflns_limit_k_min -16
_diffrn_reflns_limit_l_max 46
_diffrn_reflns_limit_l_min -44
_diffrn_reflns_number 20282
_diffrn_reflns_point_group_measured_fraction_full 1.000
_diffrn_reflns_point_group_measured_fraction_max 0.912
_diffrn_reflns_theta_full 25.242
_diffrn_reflns_theta_max 28.193
_diffrn_reflns_theta_min 2.252
_diffrn_source 'micro-focus sealed X-ray tube'
_diffrn_source_type 'SuperNova (Mo) X-ray Source'
_exptl_absorpt_coefficient_mu 6.070
_exptl_absorpt_correction_T_max 1.00000
_exptl_absorpt_correction_T_min 0.59472
_exptl_absorpt_correction_type multi-scan
_exptl_absorpt_process_details
;
CrysAlisPro 1.171.40.45a (Rigaku Oxford Diffraction, 2019)
Empirical absorption correction using spherical harmonics,
 implemented in SCALE3 ABSPACK scaling algorithm.
;
_exptl_crystal_colour 'clear orange'
_exptl_crystal_colour_lustre clear
_exptl_crystal_colour_primary orange
_exptl_crystal_density_diffrn 1.811
_exptl_crystal_description plate
_exptl_crystal_F_000 2400
_exptl_crystal_size_max 0.2
_exptl_crystal_size_mid 0.1
_exptl_crystal_size_min 0.05
_refine_diff_density_max 1.085
_refine_diff_density_min -1.146
_refine_diff_density_rms 0.119
_refine_ls_extinction_method none
_refine_ls_goodness_of_fit_ref 1.064
_refine_ls_hydrogen_treatment constr
_refine_ls_matrix_type full
_refine_ls_number_parameters 286
_refine_ls_number_reflns 5062
_refine_ls_number_restraints 0
_refine_ls_restrained_S_all 1.064
_refine_ls_R_factor_all 0.0393
_refine_ls_R_factor_gt 0.0294
_refine_ls_shift/su_max 0.001
_refine_ls_shift/su_mean 0.000
_refine_ls_structure_factor_coef Fsqd
_refine_ls_weighting_details 'w=1/[\s^2^(Fo^2^)+(0.0223P)^2^+8.1779P] where P=(Fo^2^+2Fc^2^)/3'
_refine_ls_weighting_scheme calc
_refine_ls_wR_factor_gt 0.0617
_refine_ls_wR_factor_ref 0.0661
_reflns_Friedel_coverage 0.000
_reflns_number_gt 4199
_reflns_number_total 5062
_reflns_threshold_expression 'I > 2\s(I)'
_cod_data_source_file cs1c00740_si_002.cif
_cod_data_source_block 19MA112_IrCl-2
_cod_database_code 4518873
_shelx_shelxl_version_number 2014/7
_chemical_oxdiff_formula C24H26Cl1Ir1N4O1
_shelx_space_group_comment
;
The symmetry employed for this shelxl refinement is uniquely defined
by the following loop, which should always be used as a source of
symmetry information in preference to the above space-group names.
They are only intended as comments.
;
_shelx_estimated_absorpt_t_max 0.751
_shelx_estimated_absorpt_t_min 0.376
_reflns_odcompleteness_completeness 99.96
_reflns_odcompleteness_iscentric 1
_reflns_odcompleteness_theta 26.32
_olex2_refinement_description
;
1. Fixed Uiso
 At 1.2 times of:
  All C(H) groups
 At 1.5 times of:
  All C(H,H,H) groups
2.a Aromatic/amide H refined with riding coordinates:
 C2(H2), C5(H5), C3(H3), C4(H4), C17(H17), C13(H13), C14(H14), C16(H16)
2.b Idealised Me refined as rotating group:
 C27(H27A,H27B,H27C), C28(H28A,H28B,H28C), C26(H26A,H26B,H26C), C19(H19A,H19B,
 H19C), C25(H25A,H25B,H25C), C29(H29A,H29B,H29C)
;
_olex2_submission_special_instructions 'No special instructions were received'
_oxdiff_exptl_absorpt_empirical_details
;
Empirical correction (ABSPACK) includes:
- Absorption correction using spherical harmonics
- Frame scaling
;
_oxdiff_exptl_absorpt_empirical_full_max 1.495
_oxdiff_exptl_absorpt_empirical_full_min 0.726

loop_
_space_group_symop_operation_xyz
'x, y, z'
'-x+1/2, -y, z+1/2'
'-x, y+1/2, -z+1/2'
'x+1/2, -y+1/2, -z'
'-x, -y, -z'
'x-1/2, y, -z-1/2'
'x, -y-1/2, z-1/2'
'-x-1/2, y-1/2, z'

loop_
_atom_site_label
_atom_site_type_symbol
_atom_site_fract_x
_atom_site_fract_y
_atom_site_fract_z
_atom_site_U_iso_or_equiv
_atom_site_adp_type
_atom_site_occupancy
_atom_site_site_symmetry_order
_atom_site_calc_flag
_atom_site_refinement_flags_posn
_atom_site_refinement_flags_adp
_atom_site_refinement_flags_occupancy
_atom_site_disorder_assembly
_atom_site_disorder_group
Ir1 Ir 0.46801(2) 0.73020(2) 0.66621(2) 0.02042(6) Uani 1 1 d . . . . .
Cl1 Cl 0.37452(10) 0.57510(9) 0.69786(3) 0.0281(2) Uani 1 1 d . . . . .
N1 N 0.2852(3) 0.7508(3) 0.64249(9) 0.0218(7) Uani 1 1 d . . . . .
O18 O 0.0405(3) 0.3204(3) 0.48027(9) 0.0457(10) Uani 1 1 d . . . . .
N9 N 0.5621(4) 0.5742(3) 0.59887(10) 0.0298(8) Uani 1 1 d . . . . .
N10 N 0.5064(4) 0.5226(3) 0.57003(10) 0.0290(8) Uani 1 1 d . . . . .
N11 N 0.3824(3) 0.5530(3) 0.56980(9) 0.0222(7) Uani 1 1 d . . . . .
C6 C 0.2534(4) 0.6868(3) 0.61162(10) 0.0185(8) Uani 1 1 d . . . . .
C8 C 0.4747(4) 0.6370(3) 0.61834(11) 0.0217(9) Uani 1 1 d . . . . .
C2 C 0.1980(4) 0.8200(3) 0.65626(11) 0.0235(9) Uani 1 1 d . . . . .
H2 H 0.2181 0.8616 0.6777 0.028 Uiso 1 1 calc R . . . .
C12 C 0.2927(4) 0.4959(3) 0.54636(11) 0.0229(9) Uani 1 1 d . . . . .
C22 C 0.5240(4) 0.8999(4) 0.67483(13) 0.0272(10) Uani 1 1 d . . . . .
C5 C 0.1353(4) 0.6934(3) 0.59481(11) 0.0246(9) Uani 1 1 d . . . . .
H5 H 0.1146 0.6480 0.5744 0.030 Uiso 1 1 calc R . . . .
C3 C 0.0794(4) 0.8327(4) 0.64004(12) 0.0282(10) Uani 1 1 d . . . . .
H3 H 0.0221 0.8831 0.6499 0.034 Uiso 1 1 calc R . . . .
C20 C 0.5864(5) 0.7675(4) 0.71712(13) 0.0319(10) Uani 1 1 d . . . . .
C4 C 0.0484(4) 0.7680(4) 0.60863(13) 0.0274(10) Uani 1 1 d . . . . .
H4 H -0.0304 0.7750 0.5970 0.033 Uiso 1 1 calc R . . . .
C21 C 0.5012(4) 0.8559(4) 0.71194(13) 0.0300(10) Uani 1 1 d . . . . .
C23 C 0.6240(4) 0.8389(4) 0.65631(13) 0.0325(11) Uani 1 1 d . . . . .
C24 C 0.6607(4) 0.7528(4) 0.68347(15) 0.0350(11) Uani 1 1 d . . . . .
C17 C 0.2988(4) 0.4996(3) 0.50679(12) 0.0294(10) Uani 1 1 d . . . . .
H17 H 0.3602 0.5416 0.4946 0.035 Uiso 1 1 calc R . . . .
C13 C 0.2017(4) 0.4335(3) 0.56405(12) 0.0260(9) Uani 1 1 d . . . . .
H13 H 0.1994 0.4309 0.5907 0.031 Uiso 1 1 calc R . . . .
C7 C 0.3609(4) 0.6227(3) 0.59973(10) 0.0203(8) Uani 1 1 d . . . . .
C27 C 0.4615(5) 0.9989(4) 0.65779(16) 0.0415(13) Uani 1 1 d . . . . .
H27A H 0.4757 1.0000 0.6306 0.062 Uiso 1 1 calc GR . . . .
H27B H 0.4964 1.0639 0.6691 0.062 Uiso 1 1 calc GR . . . .
H27C H 0.3722 0.9961 0.6628 0.062 Uiso 1 1 calc GR . . . .
C14 C 0.1141(4) 0.3751(3) 0.54342(12) 0.0264(9) Uani 1 1 d . . . . .
H14 H 0.0524 0.3341 0.5559 0.032 Uiso 1 1 calc R . . . .
C15 C 0.1194(4) 0.3782(4) 0.50346(12) 0.0315(10) Uani 1 1 d . . . . .
C28 C 0.6859(5) 0.8625(5) 0.61879(15) 0.0557(16) Uani 1 1 d . . . . .
H28A H 0.7087 0.7949 0.6066 0.084 Uiso 1 1 calc GR . . . .
H28B H 0.7605 0.9057 0.6230 0.084 Uiso 1 1 calc GR . . . .
H28C H 0.6283 0.9022 0.6027 0.084 Uiso 1 1 calc GR . . . .
C26 C 0.4090(5) 0.8974(4) 0.74134(14) 0.0425(12) Uani 1 1 d . . . . .
H26A H 0.3459 0.9416 0.7290 0.064 Uiso 1 1 calc GR . . . .
H26B H 0.4531 0.9407 0.7600 0.064 Uiso 1 1 calc GR . . . .
H26C H 0.3690 0.8365 0.7538 0.064 Uiso 1 1 calc GR . . . .
C19 C -0.0534(6) 0.2540(4) 0.49809(16) 0.0499(15) Uani 1 1 d . . . . .
H19A H -0.1011 0.2163 0.4788 0.075 Uiso 1 1 calc GR . . . .
H19B H -0.1090 0.2995 0.5129 0.075 Uiso 1 1 calc GR . . . .
H19C H -0.0133 0.2016 0.5146 0.075 Uiso 1 1 calc GR . . . .
C25 C 0.5945(6) 0.7010(4) 0.75292(15) 0.0537(16) Uani 1 1 d . . . . .
H25A H 0.5113 0.6779 0.7604 0.081 Uiso 1 1 calc GR . . . .
H25B H 0.6311 0.7444 0.7730 0.081 Uiso 1 1 calc GR . . . .
H25C H 0.6464 0.6377 0.7484 0.081 Uiso 1 1 calc GR . . . .
C16 C 0.2124(5) 0.4399(4) 0.48546(12) 0.0343(11) Uani 1 1 d . . . . .
H16 H 0.2168 0.4411 0.4588 0.041 Uiso 1 1 calc R . . . .
C29 C 0.7660(5) 0.6735(5) 0.67776(18) 0.0570(16) Uani 1 1 d . . . . .
H29A H 0.7557 0.6128 0.6949 0.085 Uiso 1 1 calc GR . . . .
H29B H 0.8452 0.7091 0.6829 0.085 Uiso 1 1 calc GR . . . .
H29C H 0.7651 0.6476 0.6518 0.085 Uiso 1 1 calc GR . . . .

loop_
_atom_site_aniso_label
_atom_site_aniso_U_11
_atom_site_aniso_U_22
_atom_site_aniso_U_33
_atom_site_aniso_U_23
_atom_site_aniso_U_13
_atom_site_aniso_U_12
Ir1 0.02061(9) 0.01916(10) 0.02151(9) -0.00119(6) -0.00635(6) -0.00036(6)
Cl1 0.0301(5) 0.0284(6) 0.0258(5) 0.0023(4) -0.0030(4) -0.0036(5)
N1 0.0230(17) 0.0204(19) 0.0219(17) 0.0015(14) -0.0054(15) 0.0010(14)
O18 0.060(3) 0.048(2) 0.0285(17) 0.0020(16) -0.0172(17) -0.0224(19)
N9 0.0252(19) 0.036(2) 0.0277(19) -0.0005(17) 0.0025(16) 0.0018(17)
N10 0.0283(19) 0.036(2) 0.0228(19) -0.0043(16) 0.0031(16) 0.0029(17)
N11 0.0264(18) 0.0255(19) 0.0147(16) -0.0024(14) 0.0003(15) -0.0013(15)
C6 0.023(2) 0.0152(19) 0.0177(18) 0.0002(15) -0.0014(16) -0.0002(17)
C8 0.022(2) 0.023(2) 0.020(2) 0.0054(16) -0.0014(17) -0.0007(17)
C2 0.028(2) 0.020(2) 0.022(2) -0.0025(16) -0.0012(18) 0.0024(18)
C12 0.024(2) 0.023(2) 0.022(2) -0.0029(17) -0.0024(18) 0.0044(17)
C22 0.020(2) 0.024(2) 0.038(2) -0.0016(19) -0.0097(19) -0.0073(17)
C5 0.029(2) 0.022(2) 0.022(2) 0.0020(17) -0.0066(18) -0.0016(18)
C3 0.023(2) 0.028(2) 0.034(2) -0.0012(19) -0.0004(19) 0.0057(19)
C20 0.034(3) 0.026(2) 0.035(2) -0.0027(19) -0.018(2) -0.005(2)
C4 0.024(2) 0.029(2) 0.030(2) 0.0029(19) -0.0063(19) -0.0007(19)
C21 0.031(2) 0.025(2) 0.033(2) -0.0036(19) -0.014(2) -0.0060(19)
C23 0.025(2) 0.035(3) 0.038(3) -0.004(2) -0.002(2) -0.012(2)
C24 0.024(2) 0.031(3) 0.050(3) -0.008(2) -0.017(2) -0.0003(19)
C17 0.034(2) 0.031(2) 0.023(2) 0.0010(18) 0.003(2) 0.000(2)
C13 0.035(2) 0.024(2) 0.019(2) -0.0011(17) 0.0017(18) 0.0024(19)
C7 0.028(2) 0.019(2) 0.0143(18) 0.0009(15) -0.0010(17) 0.0003(17)
C27 0.038(3) 0.027(3) 0.060(3) 0.009(2) -0.014(2) -0.006(2)
C14 0.028(2) 0.025(2) 0.026(2) 0.0017(17) 0.0010(19) -0.0011(19)
C15 0.037(3) 0.029(2) 0.029(2) 0.0006(19) -0.009(2) -0.003(2)
C28 0.033(3) 0.078(4) 0.056(4) -0.003(3) 0.010(3) -0.019(3)
C26 0.044(3) 0.046(3) 0.038(3) -0.015(2) -0.004(2) -0.006(3)
C19 0.067(4) 0.042(3) 0.040(3) 0.010(2) -0.020(3) -0.020(3)
C25 0.073(4) 0.049(3) 0.039(3) 0.009(3) -0.029(3) -0.012(3)
C16 0.047(3) 0.037(3) 0.019(2) 0.0002(19) -0.004(2) -0.001(2)
C29 0.033(3) 0.050(4) 0.088(4) -0.016(3) -0.022(3) 0.008(3)

loop_
_atom_type_symbol
_atom_type_description
_atom_type_scat_dispersion_real
_atom_type_scat_dispersion_imag
_atom_type_scat_source
C C 0.0033 0.0016 'International Tables Vol C Tables 4.2.6.8 and 6.1.1.4'
H H 0.0000 0.0000 'International Tables Vol C Tables 4.2.6.8 and 6.1.1.4'
Cl Cl 0.1484 0.1585 'International Tables Vol C Tables 4.2.6.8 and 6.1.1.4'
Ir Ir -1.4442 7.9887 'International Tables Vol C Tables 4.2.6.8 and 6.1.1.4'
N N 0.0061 0.0033 'International Tables Vol C Tables 4.2.6.8 and 6.1.1.4'
O O 0.0106 0.0060 'International Tables Vol C Tables 4.2.6.8 and 6.1.1.4'

loop_
_geom_angle_atom_site_label_1
_geom_angle_atom_site_label_2
_geom_angle_atom_site_label_3
_geom_angle
_geom_angle_site_symmetry_1
_geom_angle_site_symmetry_3
_geom_angle_publ_flag
N1 Ir1 Cl1 84.11(9) . . ?
N1 Ir1 C22 100.94(14) . . ?
N1 Ir1 C20 143.42(16) . . ?
N1 Ir1 C21 109.88(15) . . ?
N1 Ir1 C23 124.46(16) . . ?
N1 Ir1 C24 164.30(16) . . ?
C8 Ir1 Cl1 87.18(12) . . ?
C8 Ir1 N1 77.06(15) . . ?
C8 Ir1 C22 129.83(17) . . ?
C8 Ir1 C20 139.14(17) . . ?
C8 Ir1 C21 165.41(17) . . ?
C8 Ir1 C23 100.84(17) . . ?
C8 Ir1 C24 105.75(18) . . ?
C22 Ir1 Cl1 142.96(12) . . ?
C22 Ir1 C20 62.64(16) . . ?
C22 Ir1 C21 37.55(16) . . ?
C20 Ir1 Cl1 91.48(12) . . ?
C20 Ir1 C21 37.03(16) . . ?
C21 Ir1 Cl1 106.03(12) . . ?
C23 Ir1 Cl1 151.31(13) . . ?
C23 Ir1 C22 39.08(17) . . ?
C23 Ir1 C20 64.42(18) . . ?
C23 Ir1 C21 64.59(17) . . ?
C24 Ir1 Cl1 111.30(14) . . ?
C24 Ir1 C22 65.13(16) . . ?
C24 Ir1 C20 38.04(19) . . ?
C24 Ir1 C21 64.07(18) . . ?
C24 Ir1 C23 40.03(18) . . ?
C6 N1 Ir1 117.6(3) . . ?
C2 N1 Ir1 124.2(3) . . ?
C2 N1 C6 118.2(3) . . ?
C15 O18 C19 117.6(4) . . ?
N10 N9 C8 109.9(4) . . ?
N9 N10 N11 107.7(3) . . ?
N10 N11 C12 120.5(3) . . ?
N10 N11 C7 108.9(3) . . ?
C7 N11 C12 129.0(3) . . ?
N1 C6 C5 121.4(4) . . ?
N1 C6 C7 110.0(3) . . ?
C5 C6 C7 128.5(4) . . ?
N9 C8 Ir1 138.0(3) . . ?
C7 C8 Ir1 115.5(3) . . ?
C7 C8 N9 106.4(4) . . ?
N1 C2 H2 118.4 . . ?
N1 C2 C3 123.2(4) . . ?
C3 C2 H2 118.4 . . ?
C17 C12 N11 121.6(4) . . ?
C13 C12 N11 118.5(3) . . ?
C13 C12 C17 119.9(4) . . ?
C21 C22 Ir1 73.7(3) . . ?
C21 C22 C23 109.7(4) . . ?
C21 C22 C27 126.1(4) . . ?
C23 C22 Ir1 69.3(2) . . ?
C23 C22 C27 124.1(4) . . ?
C27 C22 Ir1 126.3(3) . . ?
C6 C5 H5 120.3 . . ?
C4 C5 C6 119.5(4) . . ?
C4 C5 H5 120.3 . . ?
C2 C3 H3 120.9 . . ?
C2 C3 C4 118.2(4) . . ?
C4 C3 H3 120.9 . . ?
C21 C20 Ir1 72.3(2) . . ?
C21 C20 C24 110.0(4) . . ?
C21 C20 C25 123.9(5) . . ?
C24 C20 Ir1 68.0(2) . . ?
C24 C20 C25 126.1(5) . . ?
C25 C20 Ir1 126.2(3) . . ?
C5 C4 C3 119.5(4) . . ?
C5 C4 H4 120.3 . . ?
C3 C4 H4 120.3 . . ?
C22 C21 Ir1 68.7(2) . . ?
C22 C21 C26 127.1(4) . . ?
C20 C21 Ir1 70.7(3) . . ?
C20 C21 C22 107.2(4) . . ?
C20 C21 C26 125.6(4) . . ?
C26 C21 Ir1 128.0(3) . . ?
C22 C23 Ir1 71.6(2) . . ?
C22 C23 C24 105.9(4) . . ?
C22 C23 C28 127.9(5) . . ?
C24 C23 Ir1 69.9(2) . . ?
C24 C23 C28 126.1(5) . . ?
C28 C23 Ir1 126.7(3) . . ?
C20 C24 Ir1 74.0(3) . . ?
C20 C24 C23 107.3(4) . . ?
C20 C24 C29 127.2(5) . . ?
C23 C24 Ir1 70.1(2) . . ?
C23 C24 C29 125.2(5) . . ?
C29 C24 Ir1 126.2(3) . . ?
C12 C17 H17 120.4 . . ?
C12 C17 C16 119.3(4) . . ?
C16 C17 H17 120.4 . . ?
C12 C13 H13 119.2 . . ?
C14 C13 C12 121.7(4) . . ?
C14 C13 H13 119.2 . . ?
N11 C7 C6 133.6(4) . . ?
N11 C7 C8 107.1(4) . . ?
C8 C7 C6 119.0(3) . . ?
C22 C27 H27A 109.5 . . ?
C22 C27 H27B 109.5 . . ?
C22 C27 H27C 109.5 . . ?
H27A C27 H27B 109.5 . . ?
H27A C27 H27C 109.5 . . ?
H27B C27 H27C 109.5 . . ?
C13 C14 H14 120.6 . . ?
C13 C14 C15 118.8(4) . . ?
C15 C14 H14 120.6 . . ?
O18 C15 C14 123.7(4) . . ?
O18 C15 C16 116.5(4) . . ?
C16 C15 C14 119.7(4) . . ?
C23 C28 H28A 109.5 . . ?
C23 C28 H28B 109.5 . . ?
C23 C28 H28C 109.5 . . ?
H28A C28 H28B 109.5 . . ?
H28A C28 H28C 109.5 . . ?
H28B C28 H28C 109.5 . . ?
C21 C26 H26A 109.5 . . ?
C21 C26 H26B 109.5 . . ?
C21 C26 H26C 109.5 . . ?
H26A C26 H26B 109.5 . . ?
H26A C26 H26C 109.5 . . ?
H26B C26 H26C 109.5 . . ?
O18 C19 H19A 109.5 . . ?
O18 C19 H19B 109.5 . . ?
O18 C19 H19C 109.5 . . ?
H19A C19 H19B 109.5 . . ?
H19A C19 H19C 109.5 . . ?
H19B C19 H19C 109.5 . . ?
C20 C25 H25A 109.5 . . ?
C20 C25 H25B 109.5 . . ?
C20 C25 H25C 109.5 . . ?
H25A C25 H25B 109.5 . . ?
H25A C25 H25C 109.5 . . ?
H25B C25 H25C 109.5 . . ?
C17 C16 C15 120.6(4) . . ?
C17 C16 H16 119.7 . . ?
C15 C16 H16 119.7 . . ?
C24 C29 H29A 109.5 . . ?
C24 C29 H29B 109.5 . . ?
C24 C29 H29C 109.5 . . ?
H29A C29 H29B 109.5 . . ?
H29A C29 H29C 109.5 . . ?
H29B C29 H29C 109.5 . . ?

loop_
_geom_bond_atom_site_label_1
_geom_bond_atom_site_label_2
_geom_bond_distance
_geom_bond_site_symmetry_2
_geom_bond_publ_flag
Ir1 Cl1 2.4045(11) . ?
Ir1 N1 2.118(3) . ?
Ir1 C8 2.022(4) . ?
Ir1 C22 2.175(4) . ?
Ir1 C20 2.221(4) . ?
Ir1 C21 2.241(4) . ?
Ir1 C23 2.145(4) . ?
Ir1 C24 2.143(5) . ?
N1 C6 1.372(5) . ?
N1 C2 1.340(5) . ?
O18 C15 1.360(5) . ?
O18 C19 1.424(6) . ?
N9 N10 1.325(5) . ?
N9 C8 1.380(5) . ?
N10 N11 1.363(5) . ?
N11 C12 1.433(5) . ?
N11 C7 1.366(5) . ?
C6 C5 1.382(6) . ?
C6 C7 1.441(5) . ?
C8 C7 1.379(5) . ?
C2 H2 0.9300 . ?
C2 C3 1.384(6) . ?
C12 C17 1.383(5) . ?
C12 C13 1.374(6) . ?
C22 C21 1.423(6) . ?
C22 C23 1.445(6) . ?
C22 C27 1.501(6) . ?
C5 H5 0.9300 . ?
C5 C4 1.381(6) . ?
C3 H3 0.9300 . ?
C3 C4 1.390(6) . ?
C20 C21 1.417(6) . ?
C20 C24 1.424(7) . ?
C20 C25 1.493(6) . ?
C4 H4 0.9300 . ?
C21 C26 1.504(7) . ?
C23 C24 1.467(7) . ?
C23 C28 1.492(7) . ?
C24 C29 1.489(7) . ?
C17 H17 0.9300 . ?
C17 C16 1.386(6) . ?
C13 H13 0.9300 . ?
C13 C14 1.373(6) . ?
C27 H27A 0.9600 . ?
C27 H27B 0.9600 . ?
C27 H27C 0.9600 . ?
C14 H14 0.9300 . ?
C14 C15 1.396(6) . ?
C15 C16 1.389(6) . ?
C28 H28A 0.9600 . ?
C28 H28B 0.9600 . ?
C28 H28C 0.9600 . ?
C26 H26A 0.9600 . ?
C26 H26B 0.9600 . ?
C26 H26C 0.9600 . ?
C19 H19A 0.9600 . ?
C19 H19B 0.9600 . ?
C19 H19C 0.9600 . ?
C25 H25A 0.9600 . ?
C25 H25B 0.9600 . ?
C25 H25C 0.9600 . ?
C16 H16 0.9300 . ?
C29 H29A 0.9600 . ?
C29 H29B 0.9600 . ?
C29 H29C 0.9600 . ?
